data_4518844
loop_
_publ_author_name
'Iwaoka, Michio'
'Hiyoshi, Yuta'
'Arai, Shota'
'Ito, Takeru'

_publ_section_title
;
 Synthesis of 4-Selenothreofuranose Derivatives via Pummerer-Type
 Reactions of trans-3,4-Dioxygenated Tetrahydroselenophenes Mediated by a
 Selenonium Intermediate
;
_journal_name_full 'ACS Omega'
_journal_paper_doi 10.1021/acsomega.1c02160
_journal_year 2021
_chemical_formula_moiety 'C25 H20 O6 Se'
_chemical_formula_sum 'C25 H20 O6 Se'
_chemical_formula_weight 495.39
_chemical_name_common 4b'
_chemical_name_systematic '(3R,4R/3S,4S)-Tetrahydroselenophene-2,3,4-triyl tribenzoate'
_space_group_crystal_system monoclinic
_space_group_IT_number 14
_space_group_name_Hall '-P 2ybc'
_space_group_name_H-M_alt 'P 1 21/c 1'
_atom_sites_solution_hydrogens geom
_atom_sites_solution_primary direct
_atom_sites_solution_secondary difmap
_audit_update_record
;
2020-11-24 deposited with the CCDC.	2021-04-24 downloaded from the CCDC.
;
_cell_angle_alpha 90.0000
_cell_angle_beta 96.632(4)
_cell_angle_gamma 90.0000
_cell_formula_units_Z 4
_cell_length_a 9.7088(11)
_cell_length_b 10.2175(9)
_cell_length_c 21.667(2)
_cell_measurement_reflns_used 3636
_cell_measurement_temperature 100
_cell_measurement_theta_max 27.50
_cell_measurement_theta_min 3.10
_cell_volume 2135.0(4)
_computing_cell_refinement 'CrystalClear-SM Expert 2.1 b45'
_computing_data_collection 'CrystalClear-SM Expert 2.1 b45 (Rigaku, 2015)'
_computing_data_reduction 'CrystalClear-SM Expert 2.1 b45'
_computing_molecular_graphics 'CrystalStructure 4.3'
_computing_publication_material 'CrystalStructure 4.3 (Rigaku, 2019)'
_computing_structure_refinement 'SHELXL Version 2018/3 (Sheldrick, 2008)'
_computing_structure_solution 'SHELXT Version 2014/5 (Sheldrick, 2014)'
_diffrn_ambient_temperature 100
_diffrn_detector_area_resol_mean 5.814
_diffrn_measured_fraction_theta_full 0.996
_diffrn_measured_fraction_theta_max 0.949
_diffrn_measurement_device_type 'Rigaku XtaLAB P200'
_diffrn_measurement_method \w
_diffrn_radiation_type 'Mo K\a'
_diffrn_radiation_wavelength 0.71075
_diffrn_reflns_av_R_equivalents 0.0955
_diffrn_reflns_av_unetI/netI 0.0621
_diffrn_reflns_Laue_measured_fraction_full 0.996
_diffrn_reflns_Laue_measured_fraction_max 0.949
_diffrn_reflns_limit_h_max 12
_diffrn_reflns_limit_h_min -12
_diffrn_reflns_limit_k_max 12
_diffrn_reflns_limit_k_min -13
_diffrn_reflns_limit_l_max 27
_diffrn_reflns_limit_l_min -27
_diffrn_reflns_number 20133
_diffrn_reflns_point_group_measured_fraction_full 0.996
_diffrn_reflns_point_group_measured_fraction_max 0.949
_diffrn_reflns_theta_full 25.242
_diffrn_reflns_theta_max 27.530
_diffrn_reflns_theta_min 3.130
_diffrn_standards_number 0
_exptl_absorpt_coefficient_mu 1.800
_exptl_absorpt_correction_T_max 0.698
_exptl_absorpt_correction_T_min 0.477
_exptl_absorpt_correction_type multi-scan
_exptl_absorpt_process_details 'REQAB (Rigaku, 1998)'
_exptl_crystal_colour colorless
_exptl_crystal_density_diffrn 1.541
_exptl_crystal_density_method 'not measured'
_exptl_crystal_description prism
_exptl_crystal_F_000 1008.00
_exptl_crystal_size_max 0.200
_exptl_crystal_size_mid 0.200
_exptl_crystal_size_min 0.200
_refine_diff_density_max 0.50
_refine_diff_density_min -0.53
_refine_ls_extinction_method none
_refine_ls_goodness_of_fit_ref 1.042
_refine_ls_hydrogen_treatment constr
_refine_ls_number_parameters 289
_refine_ls_number_reflns 4677
_refine_ls_number_restraints 0
_refine_ls_R_factor_all 0.0592
_refine_ls_R_factor_gt 0.0372
_refine_ls_shift/su_max 0.001
_refine_ls_structure_factor_coef Fsqd
_refine_ls_weighting_details 'w = 1/[\s^2^(Fo^2^)+(0.0469P)^2^+0.5395P] where P=(Fo^2^+2Fc^2^)/3'
_refine_ls_weighting_scheme calc
_refine_ls_wR_factor_gt 0.0873
_refine_ls_wR_factor_ref 0.0982
_reflns_Friedel_coverage 0.000
_reflns_number_gt 3584
_reflns_number_total 4677
_reflns_threshold_expression F^2^>2.0\s(F^2^)
_cod_data_source_file 2046027.cif
_cod_data_source_block 20170802_yuta_c
_cod_database_code 4518844

loop_
_space_group_symop_id
_space_group_symop_operation_xyz
1 +X,+Y,+Z
2 -X,1/2+Y,1/2-Z
3 -X,-Y,-Z
4 +X,-1/2-Y,-1/2+Z

loop_
_atom_site_label
_atom_site_type_symbol
_atom_site_fract_x
_atom_site_fract_y
_atom_site_fract_z
_atom_site_U_iso_or_equiv
_atom_site_adp_type
_atom_site_occupancy
_atom_site_site_symmetry_order
_atom_site_calc_flag
_atom_site_refinement_flags_posn
_atom_site_refinement_flags_adp
_atom_site_refinement_flags_occupancy
_atom_site_disorder_assembly
_atom_site_disorder_group
Se1 Se 0.34421(2) 0.45533(2) 0.58180(2) 0.02374(10) Uani 1 1 d . . . . .
O1 O 0.62380(16) 0.59490(17) 0.65000(8) 0.0214(4) Uani 1 1 d . . . . .
O2 O 0.67432(17) 0.77420(19) 0.70939(9) 0.0277(4) Uani 1 1 d . . . . .
O3 O 0.28480(17) 0.65380(16) 0.70342(8) 0.0214(4) Uani 1 1 d . . . . .
O4 O 0.30848(17) 0.86674(17) 0.73058(9) 0.0262(4) Uani 1 1 d . . . . .
O5 O 0.41117(17) 0.71942(17) 0.55764(8) 0.0215(4) Uani 1 1 d . . . . .
O6 O 0.25002(18) 0.6716(2) 0.47737(9) 0.0297(4) Uani 1 1 d . . . . .
C1 C 0.4527(2) 0.4311(2) 0.66339(12) 0.0217(5) Uani 1 1 d . . . . .
H1A H 0.393830 0.394723 0.693639 0.026 Uiso 1 1 calc R U . . .
H1B H 0.531298 0.370708 0.660176 0.026 Uiso 1 1 calc R U . . .
C2 C 0.5057(2) 0.5686(2) 0.68365(12) 0.0213(5) Uani 1 1 d . . . . .
H2 H 0.532955 0.572308 0.729554 0.026 Uiso 1 1 calc R U . . .
C3 C 0.3938(2) 0.6693(2) 0.66337(12) 0.0198(5) Uani 1 1 d . . . . .
H3 H 0.433114 0.759814 0.667302 0.024 Uiso 1 1 calc R U . . .
C4 C 0.3317(2) 0.6432(2) 0.59645(12) 0.0196(5) Uani 1 1 d . . . . .
H4 H 0.232474 0.671580 0.590438 0.023 Uiso 1 1 calc R U . . .
C5 C 0.6973(2) 0.7051(3) 0.66642(12) 0.0220(5) Uani 1 1 d . . . . .
C6 C 0.8044(2) 0.7311(3) 0.62380(12) 0.0228(5) Uani 1 1 d . . . . .
C7 C 0.8328(2) 0.6436(3) 0.57766(13) 0.0249(5) Uani 1 1 d . . . . .
H7 H 0.787492 0.561104 0.573858 0.030 Uiso 1 1 calc R U . . .
C8 C 0.9282(3) 0.6781(3) 0.53704(14) 0.0294(6) Uani 1 1 d . . . . .
H8 H 0.949146 0.618279 0.505854 0.035 Uiso 1 1 calc R U . . .
C9 C 0.9928(3) 0.7995(3) 0.54205(15) 0.0317(6) Uani 1 1 d . . . . .
H9 H 1.055748 0.823519 0.513541 0.038 Uiso 1 1 calc R U . . .
C10 C 0.9657(3) 0.8856(3) 0.58844(16) 0.0361(7) Uani 1 1 d . . . . .
H10 H 1.010810 0.968222 0.591966 0.043 Uiso 1 1 calc R U . . .
C11 C 0.8727(3) 0.8515(3) 0.62987(15) 0.0311(6) Uani 1 1 d . . . . .
H11 H 0.855564 0.909930 0.662231 0.037 Uiso 1 1 calc R U . . .
C12 C 0.2499(2) 0.7634(2) 0.73335(11) 0.0188(5) Uani 1 1 d . . . . .
C13 C 0.1310(2) 0.7422(2) 0.76994(12) 0.0182(5) Uani 1 1 d . . . . .
C14 C 0.0442(2) 0.6334(3) 0.76071(13) 0.0232(5) Uani 1 1 d . . . . .
H14 H 0.062743 0.566874 0.732167 0.028 Uiso 1 1 calc R U . . .
C15 C -0.0700(3) 0.6235(3) 0.79387(14) 0.0268(6) Uani 1 1 d . . . . .
H15 H -0.130420 0.550361 0.787502 0.032 Uiso 1 1 calc R U . . .
C16 C -0.0958(3) 0.7195(3) 0.83605(13) 0.0260(6) Uani 1 1 d . . . . .
H16 H -0.174613 0.712231 0.858044 0.031 Uiso 1 1 calc R U . . .
C17 C -0.0082(3) 0.8261(3) 0.84660(13) 0.0258(6) Uani 1 1 d . . . . .
H17 H -0.025191 0.890510 0.876425 0.031 Uiso 1 1 calc R U . . .
C18 C 0.1056(2) 0.8379(2) 0.81287(13) 0.0229(5) Uani 1 1 d . . . . .
H18 H 0.165597 0.911347 0.819279 0.028 Uiso 1 1 calc R U . . .
C19 C 0.3563(3) 0.7277(3) 0.49732(12) 0.0231(5) Uani 1 1 d . . . . .
C20 C 0.4394(3) 0.8128(3) 0.46067(13) 0.0236(5) Uani 1 1 d . . . . .
C21 C 0.5756(3) 0.8460(3) 0.48174(14) 0.0292(6) Uani 1 1 d . . . . .
H21 H 0.616567 0.816880 0.521281 0.035 Uiso 1 1 calc R U . . .
C22 C 0.6515(3) 0.9224(3) 0.44448(16) 0.0370(7) Uani 1 1 d . . . . .
H22 H 0.745227 0.944015 0.458161 0.044 Uiso 1 1 calc R U . . .
C23 C 0.5895(4) 0.9670(3) 0.38694(16) 0.0399(8) Uani 1 1 d . . . . .
H23 H 0.641688 1.017961 0.361275 0.048 Uiso 1 1 calc R U . . .
C24 C 0.4521(4) 0.9374(3) 0.36706(15) 0.0388(7) Uani 1 1 d . . . . .
H24 H 0.409478 0.970663 0.328566 0.047 Uiso 1 1 calc R U . . .
C25 C 0.3771(3) 0.8592(3) 0.40349(14) 0.0317(6) Uani 1 1 d . . . . .
H25 H 0.283512 0.837305 0.389593 0.038 Uiso 1 1 calc R U . . .

loop_
_atom_site_aniso_label
_atom_site_aniso_U_11
_atom_site_aniso_U_22
_atom_site_aniso_U_33
_atom_site_aniso_U_23
_atom_site_aniso_U_13
_atom_site_aniso_U_12
Se1 0.02600(14) 0.02125(14) 0.02466(15) -0.00151(11) 0.00594(9) -0.00214(10)
O1 0.0198(8) 0.0227(9) 0.0226(10) -0.0010(8) 0.0065(7) 0.0017(7)
O2 0.0246(8) 0.0335(11) 0.0253(10) -0.0079(9) 0.0035(7) 0.0013(7)
O3 0.0231(8) 0.0210(9) 0.0220(10) -0.0012(7) 0.0110(7) -0.0003(6)
O4 0.0255(8) 0.0231(9) 0.0324(11) -0.0038(8) 0.0126(8) -0.0038(7)
O5 0.0252(8) 0.0229(9) 0.0171(9) 0.0026(7) 0.0054(7) 0.0000(7)
O6 0.0285(9) 0.0358(11) 0.0247(10) -0.0015(9) 0.0024(8) -0.0002(8)
C1 0.0233(11) 0.0226(13) 0.0196(13) 0.0055(10) 0.0039(9) 0.0030(9)
C2 0.0210(11) 0.0245(13) 0.0193(13) 0.0032(10) 0.0063(9) 0.0028(9)
C3 0.0215(11) 0.0191(12) 0.0206(13) 0.0012(10) 0.0093(9) 0.0010(9)
C4 0.0212(11) 0.0189(12) 0.0193(13) 0.0040(10) 0.0049(9) 0.0012(9)
C5 0.0170(10) 0.0270(13) 0.0214(13) -0.0009(11) 0.0001(9) 0.0045(9)
C6 0.0159(10) 0.0311(14) 0.0211(13) 0.0005(11) 0.0002(9) 0.0041(9)
C7 0.0211(11) 0.0282(14) 0.0256(14) -0.0024(11) 0.0033(10) 0.0004(10)
C8 0.0249(12) 0.0397(16) 0.0241(15) -0.0046(12) 0.0051(10) 0.0063(11)
C9 0.0181(11) 0.0432(16) 0.0346(16) 0.0049(14) 0.0063(10) 0.0016(11)
C10 0.0252(13) 0.0349(16) 0.049(2) -0.0023(15) 0.0073(12) -0.0060(11)
C11 0.0236(12) 0.0340(15) 0.0358(17) -0.0092(13) 0.0033(11) -0.0009(11)
C12 0.0182(10) 0.0223(12) 0.0162(12) 0.0000(10) 0.0029(9) 0.0026(9)
C13 0.0158(10) 0.0226(12) 0.0164(12) 0.0015(10) 0.0027(8) 0.0023(9)
C14 0.0229(11) 0.0233(13) 0.0243(14) -0.0017(11) 0.0064(10) -0.0007(9)
C15 0.0220(11) 0.0273(14) 0.0322(15) 0.0025(12) 0.0072(10) -0.0035(10)
C16 0.0212(11) 0.0296(14) 0.0292(15) 0.0063(12) 0.0116(10) 0.0021(10)
C17 0.0269(12) 0.0286(14) 0.0239(14) -0.0009(11) 0.0114(10) 0.0058(10)
C18 0.0228(11) 0.0223(13) 0.0246(14) 0.0006(11) 0.0063(10) 0.0010(9)
C19 0.0277(12) 0.0235(13) 0.0186(13) 0.0027(11) 0.0056(10) 0.0084(10)
C20 0.0330(13) 0.0199(12) 0.0194(13) 0.0001(10) 0.0091(10) 0.0068(10)
C21 0.0364(14) 0.0259(14) 0.0269(15) 0.0050(12) 0.0102(11) 0.0071(11)
C22 0.0392(15) 0.0326(15) 0.0429(19) 0.0050(14) 0.0197(13) 0.0049(12)
C23 0.0592(19) 0.0270(15) 0.0388(19) 0.0061(13) 0.0291(15) 0.0075(13)
C24 0.063(2) 0.0328(16) 0.0224(15) 0.0053(13) 0.0129(13) 0.0140(14)
C25 0.0446(15) 0.0267(14) 0.0246(15) -0.0016(12) 0.0064(12) 0.0072(12)

loop_
_atom_type_symbol
_atom_type_description
_atom_type_scat_dispersion_real
_atom_type_scat_dispersion_imag
_atom_type_scat_source
C C 0.0033 0.0016
;
International Tables for Crystallography
(Vol. C, Tables 4.2.6.8 and 6.1.1.4)
;
H H 0.0000 0.0000
;
International Tables for Crystallography
(Vol. C, Table 6.1.1.4)
;
O O 0.0106 0.0060
;
International Tables for Crystallography
(Vol. C, Tables 4.2.6.8 and 6.1.1.4)
;
Se Se -0.0929 2.2259
;
International Tables for Crystallography
(Vol. C, Tables 4.2.6.8 and 6.1.1.4)
;

loop_
_geom_angle_atom_site_label_1
_geom_angle_atom_site_label_2
_geom_angle_atom_site_label_3
_geom_angle
_geom_angle_site_symmetry_1
_geom_angle_site_symmetry_3
_geom_angle_publ_flag
C4 Se1 C1 90.85(10) . . ?
C5 O1 C2 116.31(19) . . ?
C12 O3 C3 115.77(18) . . ?
C19 O5 C4 114.89(19) . . ?
C2 C1 Se1 105.51(16) . . ?
C2 C1 H1A 110.6 . . ?
Se1 C1 H1A 110.6 . . ?
C2 C1 H1B 110.6 . . ?
Se1 C1 H1B 110.6 . . ?
H1A C1 H1B 108.8 . . ?
O1 C2 C3 107.93(19) . . ?
O1 C2 C1 106.42(19) . . ?
C3 C2 C1 109.2(2) . . ?
O1 C2 H2 111.0 . . ?
C3 C2 H2 111.0 . . ?
C1 C2 H2 111.0 . . ?
O3 C3 C2 107.36(19) . . ?
O3 C3 C4 108.23(18) . . ?
C2 C3 C4 110.2(2) . . ?
O3 C3 H3 110.3 . . ?
C2 C3 H3 110.3 . . ?
C4 C3 H3 110.3 . . ?
O5 C4 C3 106.33(19) . . ?
O5 C4 Se1 113.00(16) . . ?
C3 C4 Se1 107.52(16) . . ?
O5 C4 H4 110.0 . . ?
C3 C4 H4 110.0 . . ?
Se1 C4 H4 110.0 . . ?
O2 C5 O1 123.2(2) . . ?
O2 C5 C6 125.2(2) . . ?
O1 C5 C6 111.6(2) . . ?
C7 C6 C11 120.1(2) . . ?
C7 C6 C5 122.7(2) . . ?
C11 C6 C5 117.1(2) . . ?
C6 C7 C8 119.5(2) . . ?
C6 C7 H7 120.3 . . ?
C8 C7 H7 120.3 . . ?
C9 C8 C7 120.2(3) . . ?
C9 C8 H8 119.9 . . ?
C7 C8 H8 119.9 . . ?
C10 C9 C8 120.2(3) . . ?
C10 C9 H9 119.9 . . ?
C8 C9 H9 119.9 . . ?
C9 C10 C11 120.1(3) . . ?
C9 C10 H10 119.9 . . ?
C11 C10 H10 119.9 . . ?
C10 C11 C6 119.8(3) . . ?
C10 C11 H11 120.1 . . ?
C6 C11 H11 120.1 . . ?
O4 C12 O3 123.7(2) . . ?
O4 C12 C13 123.6(2) . . ?
O3 C12 C13 112.7(2) . . ?
C18 C13 C14 120.4(2) . . ?
C18 C13 C12 117.5(2) . . ?
C14 C13 C12 122.1(2) . . ?
C15 C14 C13 119.2(2) . . ?
C15 C14 H14 120.4 . . ?
C13 C14 H14 120.4 . . ?
C16 C15 C14 120.3(2) . . ?
C16 C15 H15 119.8 . . ?
C14 C15 H15 119.8 . . ?
C15 C16 C17 120.8(2) . . ?
C15 C16 H16 119.6 . . ?
C17 C16 H16 119.6 . . ?
C16 C17 C18 119.3(2) . . ?
C16 C17 H17 120.4 . . ?
C18 C17 H17 120.4 . . ?
C13 C18 C17 120.0(2) . . ?
C13 C18 H18 120.0 . . ?
C17 C18 H18 120.0 . . ?
O6 C19 O5 122.4(2) . . ?
O6 C19 C20 125.5(2) . . ?
O5 C19 C20 112.1(2) . . ?
C21 C20 C25 120.4(3) . . ?
C21 C20 C19 121.6(2) . . ?
C25 C20 C19 117.9(2) . . ?
C20 C21 C22 119.6(3) . . ?
C20 C21 H21 120.2 . . ?
C22 C21 H21 120.2 . . ?
C21 C22 C23 119.8(3) . . ?
C21 C22 H22 120.1 . . ?
C23 C22 H22 120.1 . . ?
C24 C23 C22 120.4(3) . . ?
C24 C23 H23 119.8 . . ?
C22 C23 H23 119.8 . . ?
C23 C24 C25 119.9(3) . . ?
C23 C24 H24 120.1 . . ?
C25 C24 H24 120.1 . . ?
C24 C25 C20 119.8(3) . . ?
C24 C25 H25 120.1 . . ?
C20 C25 H25 120.1 . . ?

loop_
_geom_bond_atom_site_label_1
_geom_bond_atom_site_label_2
_geom_bond_distance
_geom_bond_site_symmetry_2
_geom_bond_publ_flag
Se1 C4 1.952(2) . ?
Se1 C1 1.966(3) . ?
O1 C5 1.358(3) . ?
O1 C2 1.453(3) . ?
O2 C5 1.210(3) . ?
O3 C12 1.356(3) . ?
O3 C3 1.453(3) . ?
O4 C12 1.204(3) . ?
O5 C19 1.356(3) . ?
O5 C4 1.435(3) . ?
O6 C19 1.216(3) . ?
C1 C2 1.543(3) . ?
C1 H1A 0.9900 . ?
C1 H1B 0.9900 . ?
C2 C3 1.524(3) . ?
C2 H2 1.0000 . ?
C3 C4 1.528(4) . ?
C3 H3 1.0000 . ?
C4 H4 1.0000 . ?
C5 C6 1.492(4) . ?
C6 C7 1.392(4) . ?
C6 C11 1.396(4) . ?
C7 C8 1.395(4) . ?
C7 H7 0.9500 . ?
C8 C9 1.389(4) . ?
C8 H8 0.9500 . ?
C9 C10 1.384(4) . ?
C9 H9 0.9500 . ?
C10 C11 1.389(4) . ?
C10 H10 0.9500 . ?
C11 H11 0.9500 . ?
C12 C13 1.490(3) . ?
C13 C18 1.391(4) . ?
C13 C14 1.396(3) . ?
C14 C15 1.392(3) . ?
C14 H14 0.9500 . ?
C15 C16 1.384(4) . ?
C15 H15 0.9500 . ?
C16 C17 1.385(4) . ?
C16 H16 0.9500 . ?
C17 C18 1.398(3) . ?
C17 H17 0.9500 . ?
C18 H18 0.9500 . ?
C19 C20 1.478(4) . ?
C20 C21 1.390(4) . ?
C20 C25 1.398(4) . ?
C21 C22 1.393(4) . ?
C21 H21 0.9500 . ?
C22 C23 1.397(5) . ?
C22 H22 0.9500 . ?
C23 C24 1.386(5) . ?
C23 H23 0.9500 . ?
C24 C25 1.388(4) . ?
C24 H24 0.9500 . ?
C25 H25 0.9500 . ?

loop_
_geom_torsion_atom_site_label_1
_geom_torsion_atom_site_label_2
_geom_torsion_atom_site_label_3
_geom_torsion_atom_site_label_4
_geom_torsion
_geom_torsion_site_symmetry_1
_geom_torsion_site_symmetry_2
_geom_torsion_site_symmetry_3
_geom_torsion_site_symmetry_4
_geom_torsion_publ_flag
C5 O1 C2 C3 70.5(3) . . . . ?
C5 O1 C2 C1 -172.4(2) . . . . ?
Se1 C1 C2 O1 -78.87(19) . . . . ?
Se1 C1 C2 C3 37.4(2) . . . . ?
C12 O3 C3 C2 125.5(2) . . . . ?
C12 O3 C3 C4 -115.6(2) . . . . ?
O1 C2 C3 O3 -172.13(19) . . . . ?
C1 C2 C3 O3 72.5(2) . . . . ?
O1 C2 C3 C4 70.2(2) . . . . ?
C1 C2 C3 C4 -45.1(3) . . . . ?
C19 O5 C4 C3 -168.59(19) . . . . ?
C19 O5 C4 Se1 73.7(2) . . . . ?
O3 C3 C4 O5 151.31(18) . . . . ?
C2 C3 C4 O5 -91.6(2) . . . . ?
O3 C3 C4 Se1 -87.40(18) . . . . ?
C2 C3 C4 Se1 29.7(2) . . . . ?
C2 O1 C5 O2 5.2(3) . . . . ?
C2 O1 C5 C6 -172.8(2) . . . . ?
O2 C5 C6 C7 175.5(2) . . . . ?
O1 C5 C6 C7 -6.5(3) . . . . ?
O2 C5 C6 C11 -7.4(4) . . . . ?
O1 C5 C6 C11 170.6(2) . . . . ?
C11 C6 C7 C8 -1.0(4) . . . . ?
C5 C6 C7 C8 176.0(2) . . . . ?
C6 C7 C8 C9 -1.0(4) . . . . ?
C7 C8 C9 C10 1.8(4) . . . . ?
C8 C9 C10 C11 -0.6(4) . . . . ?
C9 C10 C11 C6 -1.3(4) . . . . ?
C7 C6 C11 C10 2.1(4) . . . . ?
C5 C6 C11 C10 -175.1(3) . . . . ?
C3 O3 C12 O4 -3.9(3) . . . . ?
C3 O3 C12 C13 175.93(19) . . . . ?
O4 C12 C13 C18 -13.8(4) . . . . ?
O3 C12 C13 C18 166.3(2) . . . . ?
O4 C12 C13 C14 164.0(3) . . . . ?
O3 C12 C13 C14 -15.8(3) . . . . ?
C18 C13 C14 C15 1.6(4) . . . . ?
C12 C13 C14 C15 -176.2(2) . . . . ?
C13 C14 C15 C16 -0.9(4) . . . . ?
C14 C15 C16 C17 -0.8(4) . . . . ?
C15 C16 C17 C18 1.7(4) . . . . ?
C14 C13 C18 C17 -0.7(4) . . . . ?
C12 C13 C18 C17 177.2(2) . . . . ?
C16 C17 C18 C13 -0.9(4) . . . . ?
C4 O5 C19 O6 -2.1(3) . . . . ?
C4 O5 C19 C20 177.17(19) . . . . ?
O6 C19 C20 C21 -163.2(3) . . . . ?
O5 C19 C20 C21 17.6(3) . . . . ?
O6 C19 C20 C25 16.6(4) . . . . ?
O5 C19 C20 C25 -162.6(2) . . . . ?
C25 C20 C21 C22 -2.2(4) . . . . ?
C19 C20 C21 C22 177.5(2) . . . . ?
C20 C21 C22 C23 1.3(4) . . . . ?
C21 C22 C23 C24 0.9(5) . . . . ?
C22 C23 C24 C25 -2.3(4) . . . . ?
C23 C24 C25 C20 1.3(4) . . . . ?
C21 C20 C25 C24 1.0(4) . . . . ?
C19 C20 C25 C24 -178.9(2) . . . . ?
